data_2202845
loop_
_publ_author_name
'Butcher, Ray J.'
'Bottaro, Jeffrey C.'
'Gilardi, R.'

_publ_section_title
;
 Potassium 1,3,4,6-tetranitro-2,5-diazapentalene
;
_journal_issue 8
_journal_name_full 'Acta Crystallographica Section E'
_journal_page_first m591
_journal_page_last m593
_journal_paper_doi 10.1107/S1600536803015095
_journal_volume 59
_journal_year 2003
_chemical_formula_iupac '2K 1+, C6 N6 O8 2-'
_chemical_formula_moiety '2K 1+, C6 N6 O8 2-'
_chemical_formula_sum 'C6 K2 N6 O8'
_chemical_formula_weight 362.32
_chemical_name_common 'potassium 1,3,4,6-tetranitro-2,5-diazapentalene'
_chemical_name_systematic
;
potassium 1,3,4,6-tetranitro-2,5-diazapentalene
;
_space_group_IT_number 12
_symmetry_cell_setting monoclinic
_symmetry_space_group_name_Hall '-C 2y'
_symmetry_space_group_name_H-M 'C 1 2/m 1'
_atom_sites_solution_primary direct
_atom_sites_solution_secondary difmap
_audit_creation_method SHELXL-97
_cell_angle_alpha 90.00
_cell_angle_beta 112.946(2)
_cell_angle_gamma 90.00
_cell_formula_units_Z 2
_cell_length_a 11.7540(15)
_cell_length_b 9.6390(13)
_cell_length_c 5.1732(7)
_cell_measurement_reflns_used 2017
_cell_measurement_temperature 93(2)
_cell_measurement_theta_max 58.198
_cell_measurement_theta_min 5.659
_cell_volume 539.73(12)
_computing_cell_refinement SMART
_computing_data_collection 'SMART (Bruker, 2001)'
_computing_data_reduction 'SAINT (Bruker, 2001)'
_computing_molecular_graphics SHELXTL
_computing_publication_material SHELXTL
_computing_structure_refinement SHELXTL
_computing_structure_solution 'SHELXTL (Sheldrick, 1997)'
_diffrn_ambient_temperature 93(2)
_diffrn_measured_fraction_theta_full 0.987
_diffrn_measured_fraction_theta_max 0.987
_diffrn_measurement_device_type 'Bruker CCD area-detector'
_diffrn_measurement_method '\f and \w'
_diffrn_radiation_monochromator graphite
_diffrn_radiation_source 'fine-focus sealed tube'
_diffrn_radiation_type MoK\a
_diffrn_radiation_wavelength 0.71073
_diffrn_reflns_av_R_equivalents 0.0306
_diffrn_reflns_av_sigmaI/netI 0.0205
_diffrn_reflns_limit_h_max 15
_diffrn_reflns_limit_h_min -15
_diffrn_reflns_limit_k_max 12
_diffrn_reflns_limit_k_min -11
_diffrn_reflns_limit_l_max 6
_diffrn_reflns_limit_l_min -6
_diffrn_reflns_number 2152
_diffrn_reflns_theta_full 28.24
_diffrn_reflns_theta_max 28.24
_diffrn_reflns_theta_min 2.83
_diffrn_standards_decay_% 0.001
_diffrn_standards_number 0
_exptl_absorpt_coefficient_mu 0.944
_exptl_absorpt_correction_T_max 0.928
_exptl_absorpt_correction_T_min 0.684
_exptl_absorpt_correction_type multi-scan
_exptl_absorpt_process_details '(SADABS; Bruker, 2001)'
_exptl_crystal_colour orange
_exptl_crystal_density_diffrn 2.229
_exptl_crystal_density_method 'not measured'
_exptl_crystal_description plate
_exptl_crystal_F_000 360
_exptl_crystal_size_max 0.25
_exptl_crystal_size_mid 0.10
_exptl_crystal_size_min 0.05
_refine_diff_density_max 0.355
_refine_diff_density_min -0.266
_refine_ls_extinction_method none
_refine_ls_goodness_of_fit_ref 1.128
_refine_ls_hydrogen_treatment none
_refine_ls_matrix_type full
_refine_ls_number_parameters 54
_refine_ls_number_reflns 699
_refine_ls_number_restraints 0
_refine_ls_restrained_S_all 1.128
_refine_ls_R_factor_all 0.0259
_refine_ls_R_factor_gt 0.0237
_refine_ls_shift/su_max <0.001
_refine_ls_shift/su_mean 0.000
_refine_ls_structure_factor_coef Fsqd
_refine_ls_weighting_details 'calc w = 1/[\s^2^(Fo^2^)+(0.0318P)^2^+0.526P] where P = (Fo^2^+2Fc^2^)/3'
_refine_ls_weighting_scheme calc
_refine_ls_wR_factor_gt 0.0623
_refine_ls_wR_factor_ref 0.0632
_reflns_number_gt 665
_reflns_number_total 699
_reflns_threshold_expression I>2\s(I)
_cod_data_source_file om6154.cif
_cod_data_source_block I
_cod_depositor_comments
;
The following automatic conversions were performed:
'_symmetry_cell_setting' value 'Monoclinic' changed to 'monoclinic'
according to '/home/saulius/struct/CIF-dictionaries/cif_core.dic'
dictionary named 'cif_core.dic' version 2.4.1 from 2010-06-29.

Automatic conversion script
Id: cif_fix_enum 1527 2010-12-29 10:47:43Z saulius 

The following automatic conversions were performed:

'_symmetry_cell_setting' value 'Monoclinic' changed to 'monoclinic'
according to /home/saulius/struct/CIF-dictionaries/cif_core.dic
dictionary named 'cif_core.dic' version 2.4.1 from 2010-06-29.

Automatic conversion script
Id: cif_fix_values 1715 2011-07-08 13:25:40Z adriana 
;
_cod_original_sg_symbol_H-M 'C 2/m'
_cod_database_code 2202845
_cod_database_fobs_code 2202845

loop_
_symmetry_equiv_pos_as_xyz
'x, y, z'
'-x, y, -z'
'x+1/2, y+1/2, z'
'-x+1/2, y+1/2, -z'
'-x, -y, -z'
'x, -y, z'
'-x+1/2, -y+1/2, -z'
'x+1/2, -y+1/2, z'

loop_
_atom_site_label
_atom_site_fract_x
_atom_site_fract_y
_atom_site_fract_z
_atom_site_U_iso_or_equiv
_atom_site_adp_type
_atom_site_calc_flag
_atom_site_refinement_flags
_atom_site_occupancy
_atom_site_disorder_assembly
_atom_site_disorder_group
_atom_site_type_symbol
K 0.16915(3) 0.0000 0.37750(8) 0.01397(14) Uani d S 1 . . K
O1 0.31020(8) 0.24843(10) 0.31886(19) 0.0150(2) Uani d . 1 . . O
O2 0.44268(9) 0.34715(10) 0.1807(2) 0.0174(2) Uani d . 1 . . O
N1 0.37116(13) 0.0000 0.2118(3) 0.0110(3) Uani d S 1 . . N
N2 0.38900(9) 0.24236(11) 0.2134(2) 0.0115(2) Uani d . 1 . . N
C1 0.5000 0.07395(18) 0.0000 0.0107(3) Uani d S 1 . . C
C2 0.41908(11) 0.11087(13) 0.1351(2) 0.0106(3) Uani d . 1 . . C

loop_
_atom_site_aniso_label
_atom_site_aniso_U_11
_atom_site_aniso_U_22
_atom_site_aniso_U_33
_atom_site_aniso_U_12
_atom_site_aniso_U_13
_atom_site_aniso_U_23
K 0.0155(2) 0.0111(2) 0.0185(2) 0.000 0.01012(15) 0.000
O1 0.0168(4) 0.0152(5) 0.0174(5) 0.0012(3) 0.0114(4) -0.0022(3)
O2 0.0225(5) 0.0098(5) 0.0231(5) -0.0033(4) 0.0123(4) -0.0018(4)
N1 0.0121(7) 0.0089(7) 0.0128(7) 0.000 0.0057(5) 0.000
N2 0.0130(5) 0.0103(5) 0.0116(5) 0.0003(4) 0.0051(4) -0.0008(4)
C1 0.0112(7) 0.0097(8) 0.0114(7) 0.000 0.0046(6) 0.000
C2 0.0119(5) 0.0093(6) 0.0118(5) 0.0010(4) 0.0058(4) 0.0001(4)

loop_
_atom_type_symbol
_atom_type_description
_atom_type_scat_dispersion_real
_atom_type_scat_dispersion_imag
_atom_type_scat_source
C C 0.0033 0.0016 'International Tables Vol C Tables 4.2.6.8 and 6.1.1.4'
N N 0.0061 0.0033 'International Tables Vol C Tables 4.2.6.8 and 6.1.1.4'
O O 0.0106 0.0060 'International Tables Vol C Tables 4.2.6.8 and 6.1.1.4'
K K 0.2009 0.2494 'International Tables Vol C Tables 4.2.6.8 and 6.1.1.4'

loop_
_geom_angle_atom_site_label_1
_geom_angle_atom_site_label_2
_geom_angle_atom_site_label_3
_geom_angle_site_symmetry_1
_geom_angle_site_symmetry_3
_geom_angle
_geom_angle_publ_flag
N1 K O1 . 7_556 105.47(2) ?
N1 K O1 . 4_546 105.47(2) ?
O1 K O1 7_556 4_546 116.76(4) ?
N1 K O2 . 3_445 131.96(3) ?
O1 K O2 7_556 3_445 120.16(3) ?
O1 K O2 4_546 3_445 67.98(3) ?
N1 K O2 . 8_455 131.96(3) ?
O1 K O2 7_556 8_455 67.98(3) ?
O1 K O2 4_546 8_455 120.16(3) ?
O2 K O2 3_445 8_455 62.01(4) ?
N1 K O1 . . 53.446(19) ?
O1 K O1 7_556 . 56.18(3) ?
O1 K O1 4_546 . 143.642(16) ?
O2 K O1 3_445 . 148.33(3) ?
O2 K O1 8_455 . 91.56(3) ?
N1 K O1 . 6 53.446(19) ?
O1 K O1 7_556 6 143.642(16) ?
O1 K O1 4_546 6 56.18(3) ?
O2 K O1 3_445 6 91.56(3) ?
O2 K O1 8_455 6 148.33(3) ?
O1 K O1 . 6 106.19(4) ?
N1 K O2 . 4_545 79.35(3) ?
O1 K O2 7_556 4_545 147.92(3) ?
O1 K O2 4_546 4_545 91.35(3) ?
O2 K O2 3_445 4_545 54.24(3) ?
O2 K O2 8_455 4_545 85.06(3) ?
O1 K O2 . 4_545 110.01(3) ?
O1 K O2 6 4_545 64.44(3) ?
N1 K O2 . 7 79.35(3) ?
O1 K O2 7_556 7 91.35(3) ?
O1 K O2 4_546 7 147.92(3) ?
O2 K O2 3_445 7 85.06(3) ?
O2 K O2 8_455 7 54.24(3) ?
O1 K O2 . 7 64.44(3) ?
O1 K O2 6 7 110.01(3) ?
O2 K O2 4_545 7 57.86(4) ?
N1 K O2 . 4_546 143.06(3) ?
O1 K O2 7_556 4_546 88.29(3) ?
O1 K O2 4_546 4_546 39.57(2) ?
O2 K O2 3_445 4_546 57.58(3) ?
O2 K O2 8_455 4_546 84.96(3) ?
O1 K O2 . 4_546 142.40(3) ?
O1 K O2 6 4_546 95.53(3) ?
O2 K O2 4_545 4_546 106.97(3) ?
O2 K O2 7 4_546 135.46(4) ?
N1 K O2 . 7_556 143.06(3) ?
O1 K O2 7_556 7_556 39.57(2) ?
O1 K O2 4_546 7_556 88.29(3) ?
O2 K O2 3_445 7_556 84.96(3) ?
O2 K O2 8_455 7_556 57.58(3) ?
O1 K O2 . 7_556 95.53(3) ?
O1 K O2 6 7_556 142.40(3) ?
O2 K O2 4_545 7_556 135.46(4) ?
O2 K O2 7 7_556 106.97(3) ?
O2 K O2 4_546 7_556 51.58(3) ?
N1 K K . 5 108.05(3) ?
O1 K K 7_556 5 110.27(2) ?
O1 K K 4_546 5 110.27(2) ?
O2 K K 3_445 5 44.18(2) ?
O2 K K 8_455 5 44.18(2) ?
O1 K K . 5 104.90(2) ?
O1 K K 6 5 104.90(2) ?
O2 K K 4_545 5 40.877(19) ?
O2 K K 7 5 40.877(19) ?
O2 K K 4_546 5 98.42(2) ?
O2 K K 7_556 5 98.42(2) ?
N2 O1 K . 7_556 111.31(7) ?
N2 O1 K . . 122.83(7) ?
K O1 K 7_556 . 123.82(3) ?
N2 O2 K . 3 145.63(8) ?
N2 O2 K . 7 118.04(7) ?
K O2 K 3 7 94.94(3) ?
N2 O2 K . 7_556 84.83(7) ?
K O2 K 3 7_556 95.04(3) ?
K O2 K 7 7_556 106.97(3) ?
C2 N1 C2 . 6 105.97(14) y
C2 N1 K . . 126.26(7) ?
C2 N1 K 6 . 126.26(7) ?
O2 N2 O1 . . 121.83(11) y
O2 N2 C2 . . 119.59(10) y
O1 N2 C2 . . 118.57(10) y
C1 C1 C2 5_655 . 104.43(8) y
C1 C1 C2 5_655 2_655 104.43(8) ?
C2 C1 C2 . 2_655 151.13(17) y
N1 C2 N2 . . 116.65(10) y
N1 C2 C1 . . 112.58(12) y
N2 C2 C1 . . 130.64(12) y

loop_
_geom_bond_atom_site_label_1
_geom_bond_atom_site_label_2
_geom_bond_site_symmetry_2
_geom_bond_distance
_geom_bond_publ_flag
K N1 . 2.8214(15) y
K O1 7_556 2.8477(10) y
K O1 4_546 2.8477(10) ?
K O2 3_445 2.8600(11) y
K O2 8_455 2.8600(11) ?
K O1 . 2.9945(10) y
K O1 6 2.9945(10) ?
K O2 4_545 3.0458(11) ?
K O2 7 3.0458(11) y
K O2 4_546 3.3860(10) ?
K O2 7_556 3.3860(10) ?
K K 5 4.3539(9) ?
O1 N2 . 1.2461(14) y
O1 K 7_556 2.8477(10) ?
O2 N2 . 1.2371(15) y
O2 K 3 2.8600(11) ?
O2 K 7 3.0458(11) ?
O2 K 7_556 3.3860(10) ?
N1 C2 . 1.3384(15) y
N1 C2 6 1.3384(15) ?
N2 C2 . 1.4169(15) y
C1 C1 5_655 1.426(3) y
C1 C2 . 1.4274(12) y
C1 C2 2_655 1.4274(12) ?

loop_
_geom_torsion_atom_site_label_1
_geom_torsion_atom_site_label_2
_geom_torsion_atom_site_label_3
_geom_torsion_atom_site_label_4
_geom_torsion_site_symmetry_1
_geom_torsion_site_symmetry_4
_geom_torsion
N1 K O1 N2 . . 8.64(9)
O1 K O1 N2 7_556 . 162.33(11)
O1 K O1 N2 4_546 . 72.09(8)
O2 K O1 N2 3_445 . -103.90(9)
O2 K O1 N2 8_455 . -135.69(9)
O1 K O1 N2 6 . 17.76(10)
O2 K O1 N2 4_545 . -50.38(9)
O2 K O1 N2 7 . -87.08(9)
O2 K O1 N2 4_546 . 140.55(8)
O2 K O1 N2 7_556 . 166.74(8)
K K O1 N2 5 . -93.00(8)
N1 K O1 K . 7_556 -153.69(6)
O1 K O1 K 7_556 7_556 0.0
O1 K O1 K 4_546 7_556 -90.24(6)
O2 K O1 K 3_445 7_556 93.77(6)
O2 K O1 K 8_455 7_556 61.98(4)
O1 K O1 K 6 7_556 -144.57(2)
O2 K O1 K 4_545 7_556 147.30(4)
O2 K O1 K 7 7_556 110.60(4)
O2 K O1 K 4_546 7_556 -21.77(6)
O2 K O1 K 7_556 7_556 4.41(4)
K K O1 K 5 7_556 104.67(4)
O1 K N1 C2 7_556 . -35.92(12)
O1 K N1 C2 4_546 . -160.07(11)
O2 K N1 C2 3_445 . 125.85(10)
O2 K N1 C2 8_455 . 38.16(13)
O1 K N1 C2 . . -13.45(10)
O1 K N1 C2 6 . 177.47(13)
O2 K N1 C2 4_545 . 111.49(12)
O2 K N1 C2 7 . 52.52(11)
O2 K N1 C2 4_546 . -144.38(10)
O2 K N1 C2 7_556 . -51.60(14)
K K N1 C2 5 . 82.01(12)
O1 K N1 C2 7_556 6 160.07(11)
O1 K N1 C2 4_546 6 35.92(12)
O2 K N1 C2 3_445 6 -38.16(13)
O2 K N1 C2 8_455 6 -125.85(10)
O1 K N1 C2 . 6 -177.47(13)
O1 K N1 C2 6 6 13.45(10)
O2 K N1 C2 4_545 6 -52.52(11)
O2 K N1 C2 7 6 -111.49(12)
O2 K N1 C2 4_546 6 51.60(14)
O2 K N1 C2 7_556 6 144.38(10)
K K N1 C2 5 6 -82.01(12)
K O2 N2 O1 3 . 105.98(14)
K O2 N2 O1 7 . -91.89(11)
K O2 N2 O1 7_556 . 14.61(10)
K O2 N2 C2 3 . -72.66(17)
K O2 N2 C2 7 . 89.47(11)
K O2 N2 C2 7_556 . -164.04(10)
K O1 N2 O2 7_556 . -18.69(13)
K O1 N2 O2 . . 177.01(8)
K O1 N2 C2 7_556 . 159.96(8)
K O1 N2 C2 . . -4.33(14)
C2 N1 C2 N2 6 . -175.44(7)
K N1 C2 N2 . . 17.91(17)
C2 N1 C2 C1 6 . 0.80(18)
K N1 C2 C1 . . -165.85(7)
O2 N2 C2 N1 . . 170.79(12)
O1 N2 C2 N1 . . -7.90(17)
O2 N2 C2 C1 . . -4.64(19)
O1 N2 C2 C1 . . 176.68(10)
C1 C1 C2 N1 5_655 . -0.50(11)
C2 C1 C2 N1 2_655 . 179.50(11)
C1 C1 C2 N2 5_655 . 175.08(11)
C2 C1 C2 N2 2_655 . -4.92(11)
